data_1101072
loop_
_publ_author_name
'Arakali, Aruna V.'
'McCloskeyt, J.'
'Parthasarathy, R.'
'Alderfer, J. L.'
'Chheda, G. B.'
'Srikrishnan, T.'

_publ_section_title
;
 Study of Creatinine and its 5-Alkoxy Analogs: Structure and Conformational
 Studies in the Solid and Solution States by X-Ray Crystallography, NMR,
 UV and Mass Spectrometry
;
_journal_coden_ASTM NUNUD5
_journal_issue 12
_journal_name_full 'Nucleosides & Nucleotides'
_journal_page_first 2193
_journal_page_last 2218
_journal_paper_doi 10.1080/07328319708002567
_journal_volume 16
_journal_year 1997
_chemical_formula_moiety
;
C4 H9 N3 O2,H2 O1
;
_chemical_formula_sum 'C4 H11 N3 O3'
_chemical_name_common
;
N-(Aminoiminomethyl)-N-methylglycine monohydrate
;
_space_group_IT_number 14
_symmetry_cell_setting monoclinic
_symmetry_space_group_name_Hall '-P 2yab'
_symmetry_space_group_name_H-M 'P 1 21/a 1'
_cell_angle_alpha 90
_cell_angle_beta 108.87(1)
_cell_angle_gamma 90
_cell_formula_units_Z 4
_cell_length_a 12.159(1)
_cell_length_b 5.038(2)
_cell_length_c 12.491(2)
_cell_volume 724.038
_cod_original_sg_symbol_H-M 'P 21/a'
_cod_database_code 1101072

loop_
_symmetry_equiv_pos_site_id
_symmetry_equiv_pos_as_xyz
1 x,y,z
2 1/2-x,1/2+y,-z
3 -x,-y,-z
4 -1/2+x,-1/2-y,z

loop_
_atom_site_label
_atom_site_type_symbol
_atom_site_fract_x
_atom_site_fract_y
_atom_site_fract_z
N1 N 0.6719(2) 0.1308(4) 0.3807(2)
C1 C 0.4956(2) -0.2429(5) 0.3498(2)
N2 N 0.5645(2) -0.2159(4) 0.2743(2)
C2 C 0.3986(1) -0.0381(5) 0.3295(2)
O1 O 0.3482(1) -0.0286(4) 0.4019(1)
N3 N 0.6923(2) 0.0282(5) 0.2106(2)
O2 O 0.3751(1) 0.1047(4) 0.2433(1)
C3 C 0.6421(2) -0.0212(5) 0.2889(2)
C4 C 0.5284(2) -0.3673(6) 0.1691(2)
O3 O 0.3103(2) 0.1403(5) 0.0150(1)
H1 H 0.217(3) 0.194(8) 0.006(3)
H2 H 0.339(2) 0.116(6) 0.089(2)
H3 H 0.461(2) -0.428(5) 0.339(2)
H4 H 0.548(2) -0.227(6) 0.430(2)
H5 H 0.592(3) -0.432(6) 0.15(2)
H6 H 0.471(3) -0.505(8) 0.171(3)
H7 H 0.483(3) -0.252(8) 0.105(3)
H8 H 0.728(2) 0.261(6) 0.387(2)
H9 H 0.650(2) 0.100(7) 0.443(2)
H10 H 0.748(2) 0.159(6) 0.224(2)
H11 H 0.671(2) -0.050(7) 0.141(2)
